data_2210437
loop_
_publ_author_name
'Feng Xu'
'Wei-Xiao Hu'
'Wei Zhou'
'Chun-Nian Xia'

_publ_section_title
;
 1-Amino-2,5-bis(4-methoxybenzyl)-1,3,4-triazole
;
_journal_coeditor_code XU2091
_journal_issue 9
_journal_name_full 'Acta Crystallographica Section E'
_journal_page_first o4058
_journal_page_last o4059
_journal_paper_doi 10.1107/S160053680602945X
_journal_volume 62
_journal_year 2006
_chemical_formula_iupac 'C18 H20 N4 O2'
_chemical_formula_moiety 'C18 H20 N4 O2'
_chemical_formula_sum 'C18 H20 N4 O2'
_chemical_formula_weight 324.38
_chemical_name_systematic
;
1-Amino-2,5-bis(4-methoxybenzyl)-1,3,4-triazole
;
_space_group_IT_number 9
_symmetry_cell_setting monoclinic
_symmetry_space_group_name_Hall 'C -2yc'
_symmetry_space_group_name_H-M 'C 1 c 1'
_atom_sites_solution_hydrogens geom
_atom_sites_solution_primary direct
_atom_sites_solution_secondary difmap
_audit_creation_method SHELXL-97
_cell_angle_alpha 90.00
_cell_angle_beta 98.428(7)
_cell_angle_gamma 90.00
_cell_formula_units_Z 4
_cell_length_a 31.906(16)
_cell_length_b 6.130(3)
_cell_length_c 8.726(4)
_cell_measurement_reflns_used 985
_cell_measurement_temperature 293(2)
_cell_measurement_theta_max 22.3
_cell_measurement_theta_min 3.3
_cell_volume 1688.2(14)
_computing_cell_refinement 'SAINT (Bruker, 1997)'
_computing_data_collection 'SMART (Bruker, 1997)'
_computing_data_reduction SAINT
_computing_molecular_graphics 'ORTEP-3 for Windows (Farrugia, 1999)'
_computing_publication_material SHELXL97
_computing_structure_refinement 'SHELXL97 (Sheldrick, 1997)'
_computing_structure_solution 'SHELXS97 (Sheldrick, 1997)'
_diffrn_ambient_temperature 293(2)
_diffrn_measured_fraction_theta_full 0.99
_diffrn_measured_fraction_theta_max 0.99
_diffrn_measurement_device_type 'Bruker SMART CCD area-detector'
_diffrn_measurement_method '\f and \w'
_diffrn_radiation_monochromator graphite
_diffrn_radiation_source 'fine-focus sealed tube'
_diffrn_radiation_type MoK\a
_diffrn_radiation_wavelength 0.71073
_diffrn_reflns_av_R_equivalents 0.078
_diffrn_reflns_av_sigmaI/netI 0.077
_diffrn_reflns_limit_h_max 39
_diffrn_reflns_limit_h_min -40
_diffrn_reflns_limit_k_max 7
_diffrn_reflns_limit_k_min -6
_diffrn_reflns_limit_l_max 10
_diffrn_reflns_limit_l_min -10
_diffrn_reflns_number 3808
_diffrn_reflns_theta_full 26.5
_diffrn_reflns_theta_max 26.5
_diffrn_reflns_theta_min 2.5
_diffrn_standards_interval_count 0
_diffrn_standards_interval_time 0
_diffrn_standards_number 0
_exptl_absorpt_coefficient_mu 0.086
_exptl_absorpt_correction_type none
_exptl_absorpt_process_details
;
;
_exptl_crystal_colour colorless
_exptl_crystal_density_diffrn 1.276
_exptl_crystal_density_method 'not measured'
_exptl_crystal_description prism
_exptl_crystal_F_000 688
_exptl_crystal_size_max 0.10
_exptl_crystal_size_mid 0.08
_exptl_crystal_size_min 0.05
_refine_diff_density_max 0.24
_refine_diff_density_min -0.27
_refine_ls_extinction_coef 0.021(5)
_refine_ls_extinction_expression Fc^*^=kFc[1+0.001xFc^2^\l^3^/sin(2\q)]^-1/4^
_refine_ls_extinction_method SHELXL97
_refine_ls_goodness_of_fit_ref 0.958
_refine_ls_hydrogen_treatment constr
_refine_ls_matrix_type full
_refine_ls_number_parameters 220
_refine_ls_number_reflns 1734
_refine_ls_number_restraints 2
_refine_ls_restrained_S_all 0.957
_refine_ls_R_factor_all 0.107
_refine_ls_R_factor_gt 0.076
_refine_ls_shift/su_max 0.000
_refine_ls_shift/su_mean 0.000
_refine_ls_structure_factor_coef Fsqd
_refine_ls_weighting_details 'calc w=1/[\s^2^(Fo^2^)+(0.1234P)^2^] where P=(Fo^2^+2Fc^2^)/3'
_refine_ls_weighting_scheme calc
_refine_ls_wR_factor_gt 0.181
_refine_ls_wR_factor_ref 0.202
_reflns_number_gt 1100
_reflns_number_total 1734
_reflns_threshold_expression I>2\s(I)
_cod_data_source_file xu2091.cif
_cod_data_source_block I
_cod_original_cell_volume 1688.3(15)
_cod_original_sg_symbol_H-M 'C c'
_cod_database_code 2210437
_cod_database_fobs_code 2210437

loop_
_symmetry_equiv_pos_as_xyz
'x, y, z'
'x, -y, z+1/2'
'x+1/2, y+1/2, z'
'x+1/2, -y+1/2, z+1/2'

loop_
_atom_site_type_symbol
_atom_site_label
_atom_site_fract_x
_atom_site_fract_y
_atom_site_fract_z
_atom_site_U_iso_or_equiv
_atom_site_adp_type
_atom_site_calc_flag
_atom_site_refinement_flags
_atom_site_occupancy
O O1 0.42076(14) 0.2013(8) 1.1120(5) 0.0799(15) Uani d . 1
O O2 0.00628(15) 0.7850(9) 0.4327(6) 0.0876(16) Uani d . 1
N N1 0.21575(15) 0.4401(6) 0.7684(5) 0.0485(11) Uani d . 1
C C2 0.24729(17) 0.4823(9) 0.6830(6) 0.0517(13) Uani d . 1
N N3 0.24804(16) 0.6921(7) 0.6531(7) 0.0643(13) Uani d . 1
N N4 0.21485(17) 0.7873(7) 0.7202(7) 0.0669(14) Uani d . 1
C C5 0.19541(17) 0.6344(9) 0.7833(7) 0.0524(13) Uani d . 1
N N6 0.20324(17) 0.2399(7) 0.8271(7) 0.0654(14) Uani d . 1
H H6A 0.2163 0.1217 0.8101 0.079 Uiso calc R 1
H H6B 0.1825 0.2360 0.8800 0.079 Uiso calc R 1
C C7 0.27864(19) 0.3190(10) 0.6410(8) 0.0614(16) Uani d . 1
H H7A 0.2896 0.3688 0.5490 0.074 Uiso calc R 1
H H7B 0.2644 0.1810 0.6165 0.074 Uiso calc R 1
C C8 0.31576(15) 0.2838(9) 0.7719(6) 0.0499(13) Uani d . 1
C C9 0.34469(18) 0.4496(9) 0.8133(7) 0.0584(15) Uani d . 1
H H9 0.3407 0.5839 0.7636 0.070 Uiso calc R 1
C C10 0.37928(19) 0.4203(10) 0.9265(8) 0.0664(17) Uani d . 1
H H10 0.3984 0.5337 0.9520 0.080 Uiso calc R 1
C C11 0.38548(18) 0.2189(10) 1.0032(7) 0.0582(14) Uani d . 1
C C12 0.35617(18) 0.0524(10) 0.9621(7) 0.0597(15) Uani d . 1
H H12 0.3598 -0.0827 1.0108 0.072 Uiso calc R 1
C C13 0.32192(17) 0.0878(10) 0.8500(7) 0.0625(16) Uani d . 1
H H13 0.3023 -0.0236 0.8259 0.075 Uiso calc R 1
C C14 0.4324(3) -0.0112(14) 1.1713(10) 0.086(2) Uani d . 1
H H14A 0.4094 -0.0732 1.2160 0.129 Uiso calc R 1
H H14B 0.4569 -0.0002 1.2491 0.129 Uiso calc R 1
H H14C 0.4388 -0.1029 1.0885 0.129 Uiso calc R 1
C C15 0.1572(2) 0.6620(12) 0.8651(7) 0.0642(17) Uani d . 1
H H15A 0.1616 0.7858 0.9349 0.077 Uiso calc R 1
H H15B 0.1539 0.5330 0.9265 0.077 Uiso calc R 1
C C16 0.11700(18) 0.6979(9) 0.7494(7) 0.0578(15) Uani d . 1
C C17 0.10965(18) 0.8934(10) 0.6700(8) 0.0663(18) Uani d . 1
H H17 0.1297 1.0041 0.6876 0.080 Uiso calc R 1
C C18 0.0732(2) 0.9287(10) 0.5650(8) 0.0673(17) Uani d . 1
H H18 0.0688 1.0630 0.5155 0.081 Uiso calc R 1
C C19 0.04360(18) 0.7667(10) 0.5340(7) 0.0587(15) Uani d . 1
C C20 0.0503(2) 0.5697(11) 0.6106(9) 0.077(2) Uani d . 1
H H20 0.0302 0.4593 0.5920 0.093 Uiso calc R 1
C C21 0.0864(2) 0.5361(10) 0.7143(8) 0.0686(18) Uani d . 1
H H21 0.0906 0.4010 0.7626 0.082 Uiso calc R 1
C C22 -0.0040(2) 0.9885(14) 0.3612(10) 0.092(3) Uani d . 1
H H22A -0.0048 1.0980 0.4393 0.138 Uiso calc R 1
H H22B -0.0312 0.9791 0.2978 0.138 Uiso calc R 1
H H22C 0.0171 1.0267 0.2980 0.138 Uiso calc R 1

loop_
_atom_site_aniso_label
_atom_site_aniso_U_11
_atom_site_aniso_U_22
_atom_site_aniso_U_33
_atom_site_aniso_U_12
_atom_site_aniso_U_13
_atom_site_aniso_U_23
O1 0.060(3) 0.077(3) 0.095(4) 0.004(2) -0.016(3) -0.006(2)
O2 0.058(3) 0.088(3) 0.108(4) -0.006(2) -0.018(3) -0.004(3)
N1 0.053(2) 0.044(2) 0.047(2) 0.008(2) 0.0024(19) 0.002(2)
C2 0.047(3) 0.054(3) 0.051(3) 0.000(2) -0.002(2) -0.001(2)
N3 0.058(3) 0.049(2) 0.084(4) -0.001(2) 0.003(3) -0.001(2)
N4 0.072(3) 0.040(2) 0.090(4) 0.014(2) 0.014(3) -0.001(2)
C5 0.050(3) 0.050(3) 0.055(3) 0.005(2) 0.000(2) -0.004(2)
N6 0.064(3) 0.043(2) 0.091(4) -0.002(2) 0.020(3) 0.001(2)
C7 0.054(3) 0.061(3) 0.067(4) 0.010(3) 0.000(3) -0.008(3)
C8 0.042(3) 0.049(3) 0.059(4) 0.005(2) 0.009(3) -0.005(3)
C9 0.051(3) 0.043(3) 0.082(4) -0.001(2) 0.013(3) 0.005(3)
C10 0.048(3) 0.050(3) 0.099(5) -0.007(3) 0.003(3) -0.009(3)
C11 0.049(3) 0.066(3) 0.061(4) 0.004(3) 0.009(3) -0.007(3)
C12 0.049(3) 0.057(4) 0.073(4) -0.004(3) 0.009(3) 0.006(3)
C13 0.043(3) 0.055(3) 0.087(5) -0.009(3) 0.000(3) 0.003(3)
C14 0.068(4) 0.107(6) 0.080(5) 0.005(4) -0.005(4) 0.015(4)
C15 0.069(4) 0.081(4) 0.044(3) 0.021(3) 0.016(3) -0.006(3)
C16 0.054(3) 0.052(3) 0.070(4) 0.009(3) 0.020(3) -0.003(3)
C17 0.047(3) 0.052(3) 0.095(5) -0.006(3) -0.003(3) 0.003(3)
C18 0.055(3) 0.057(4) 0.089(5) 0.002(3) 0.009(3) 0.015(3)
C19 0.048(3) 0.064(4) 0.065(4) 0.001(3) 0.011(3) -0.005(3)
C20 0.061(4) 0.057(4) 0.111(6) -0.007(3) 0.006(4) -0.006(4)
C21 0.072(4) 0.051(3) 0.087(5) 0.006(3) 0.026(4) 0.006(3)
C22 0.061(4) 0.104(6) 0.104(6) 0.004(4) -0.014(4) 0.015(5)

loop_
_atom_type_symbol
_atom_type_description
_atom_type_scat_dispersion_real
_atom_type_scat_dispersion_imag
_atom_type_scat_source
C C 0.0033 0.0000 'International Tables Vol C Tables 4.2.6.8 and 6.1.1.4'
H H 0.0000 0.0000 'International Tables Vol C Tables 4.2.6.8 and 6.1.1.4'
N N 0.0061 0.0000 'International Tables Vol C Tables 4.2.6.8 and 6.1.1.4'
O O 0.0106 0.0000 'International Tables Vol C Tables 4.2.6.8 and 6.1.1.4'

loop_
_geom_angle_atom_site_label_1
_geom_angle_atom_site_label_2
_geom_angle_atom_site_label_3
_geom_angle
C11 O1 C14 117.9(5)
C19 O2 C22 118.5(5)
C2 N1 C5 106.6(4)
C2 N1 N6 129.4(4)
C5 N1 N6 123.9(4)
N3 C2 N1 109.3(5)
N3 C2 C7 125.0(6)
N1 C2 C7 125.5(5)
C2 N3 N4 106.6(5)
C5 N4 N3 108.3(4)
N4 C5 N1 109.1(5)
N4 C5 C15 126.3(5)
N1 C5 C15 124.6(5)
N1 N6 H6A 120.0
N1 N6 H6B 120.0
H6A N6 H6B 120.0
C2 C7 C8 112.4(5)
C2 C7 H7A 109.1
C8 C7 H7A 109.1
C2 C7 H7B 109.1
C8 C7 H7B 109.1
H7A C7 H7B 107.9
C13 C8 C9 117.9(5)
C13 C8 C7 121.9(5)
C9 C8 C7 120.2(5)
C10 C9 C8 121.6(5)
C10 C9 H9 119.2
C8 C9 H9 119.2
C9 C10 C11 119.8(5)
C9 C10 H10 120.1
C11 C10 H10 120.1
O1 C11 C12 125.0(6)
O1 C11 C10 116.4(5)
C12 C11 C10 118.6(6)
C13 C12 C11 120.0(6)
C13 C12 H12 120.0
C11 C12 H12 120.0
C12 C13 C8 122.0(5)
C12 C13 H13 119.0
C8 C13 H13 119.0
O1 C14 H14A 109.5
O1 C14 H14B 109.5
H14A C14 H14B 109.5
O1 C14 H14C 109.5
H14A C14 H14C 109.5
H14B C14 H14C 109.5
C5 C15 C16 111.2(5)
C5 C15 H15A 109.4
C16 C15 H15A 109.4
C5 C15 H15B 109.4
C16 C15 H15B 109.4
H15A C15 H15B 108.0
C17 C16 C21 116.3(6)
C17 C16 C15 121.2(5)
C21 C16 C15 122.4(6)
C16 C17 C18 121.9(6)
C16 C17 H17 119.1
C18 C17 H17 119.1
C19 C18 C17 120.3(6)
C19 C18 H18 119.9
C17 C18 H18 119.9
C18 C19 O2 124.9(6)
C18 C19 C20 119.1(6)
O2 C19 C20 116.0(5)
C21 C20 C19 120.3(6)
C21 C20 H20 119.9
C19 C20 H20 119.9
C20 C21 C16 122.1(6)
C20 C21 H21 118.9
C16 C21 H21 118.9
O2 C22 H22A 109.5
O2 C22 H22B 109.5
H22A C22 H22B 109.5
O2 C22 H22C 109.5
H22A C22 H22C 109.5
H22B C22 H22C 109.5

loop_
_geom_bond_atom_site_label_1
_geom_bond_atom_site_label_2
_geom_bond_distance
O1 C11 1.366(7)
O1 C14 1.431(9)
O2 C19 1.380(7)
O2 C22 1.411(9)
N1 C2 1.362(7)
N1 C5 1.371(7)
N1 N6 1.410(6)
C2 N3 1.314(7)
C2 C7 1.498(8)
N3 N4 1.409(7)
N4 C5 1.291(8)
C5 C15 1.510(8)
N6 H6A 0.8600
N6 H6B 0.8600
C7 C8 1.535(8)
C7 H7A 0.9700
C7 H7B 0.9700
C8 C13 1.381(8)
C8 C9 1.385(8)
C9 C10 1.381(8)
C9 H9 0.9300
C10 C11 1.404(9)
C10 H10 0.9300
C11 C12 1.395(8)
C12 C13 1.373(8)
C12 H12 0.9300
C13 H13 0.9300
C14 H14A 0.9599
C14 H14B 0.9599
C14 H14C 0.9599
C15 C16 1.528(8)
C15 H15A 0.9700
C15 H15B 0.9700
C16 C17 1.388(8)
C16 C21 1.393(9)
C17 C18 1.389(9)
C17 H17 0.9300
C18 C19 1.369(9)
C18 H18 0.9300
C19 C20 1.382(10)
C20 C21 1.373(10)
C20 H20 0.9300
C21 H21 0.9300
C22 H22A 0.9599
C22 H22B 0.9599
C22 H22C 0.9599

loop_
_geom_hbond_atom_site_label_D
_geom_hbond_atom_site_label_H
_geom_hbond_atom_site_label_A
_geom_hbond_site_symmetry_A
_geom_hbond_distance_DH
_geom_hbond_distance_HA
_geom_hbond_distance_DA
_geom_hbond_angle_DHA
N6 H6A N4 1_545 0.86 2.19 2.968(7) 150

loop_
_cod_related_entry_id
_cod_related_entry_database
_cod_related_entry_code
1 ChemSpider 21127379
